data_7212383
loop_
_publ_author_name
'Ichikawa, Akio'
'Ono, Hiroshi'
'Takenaka, Makiko'
'Mikata, Yuji'

_publ_section_title
;
 Crystal conformations and molecular packing of
 (S)-2-methoxy-2-(9-phenanthryl)propanoic acid and a diastereomeric amide
 prepared from (R)-2-methoxy-2-(1-naphthyl)propanoic acid
;
_journal_issue 7
_journal_name_full CrystEngComm
_journal_page_first 2261
_journal_paper_doi 10.1039/b926356j
_journal_volume 12
_journal_year 2010
_chemical_absolute_configuration syn
_chemical_formula_moiety 'C26 H25 N O2 '
_chemical_formula_sum 'C26 H25 N O2'
_chemical_formula_weight 383.49
_space_group_IT_number 19
_symmetry_cell_setting orthorhombic
_symmetry_Int_Tables_number 19
_symmetry_space_group_name_Hall 'P 2ac 2ab'
_symmetry_space_group_name_H-M 'P 21 21 21'
_cell_angle_alpha 90.0000
_cell_angle_beta 90.0000
_cell_angle_gamma 90.0000
_cell_formula_units_Z 4
_cell_length_a 7.8142(13)
_cell_length_b 15.916(3)
_cell_length_c 16.116(3)
_cell_measurement_reflns_used 5681
_cell_measurement_temperature 123.1
_cell_measurement_theta_max 27.5
_cell_measurement_theta_min 3.2
_cell_volume 2004.4(6)
_computing_cell_refinement CrystalClear
_computing_data_collection CrystalClear
_computing_data_reduction CrystalStructure
_computing_publication_material 'CrystalStructure 3.8'
_computing_structure_refinement SHELXL
_computing_structure_solution SIR92
_diffrn_ambient_temperature 123(2)
_diffrn_detector_area_resol_mean 7.31
_diffrn_measured_fraction_theta_full 0.997
_diffrn_measured_fraction_theta_max 0.997
_diffrn_measurement_device_type 'Rigaku Mercury'
_diffrn_measurement_method \w
_diffrn_radiation_type 'Mo K\a'
_diffrn_radiation_wavelength 0.71070
_diffrn_reflns_av_R_equivalents 0.026
_diffrn_reflns_limit_h_max 7
_diffrn_reflns_limit_h_min -10
_diffrn_reflns_limit_k_max 20
_diffrn_reflns_limit_k_min -20
_diffrn_reflns_limit_l_max 20
_diffrn_reflns_limit_l_min -20
_diffrn_reflns_number 15716
_diffrn_reflns_theta_full 27.48
_diffrn_reflns_theta_max 27.48
_exptl_absorpt_coefficient_mu 0.080
_exptl_absorpt_correction_T_max 0.984
_exptl_absorpt_correction_T_min 0.764
_exptl_absorpt_correction_type multi-scan
_exptl_absorpt_process_details 'Jacobson, R. (1998) Private communication'
_exptl_crystal_colour colorless
_exptl_crystal_density_diffrn 1.271
_exptl_crystal_density_method 'not measured'
_exptl_crystal_description unknown
_exptl_crystal_F_000 816.00
_exptl_crystal_size_max 0.50
_exptl_crystal_size_mid 0.40
_exptl_crystal_size_min 0.20
_refine_diff_density_max 0.14
_refine_diff_density_min -0.18
_refine_ls_abs_structure_details 'Flack, H. D. (1983), Acta Cryst. A39, 876-881. 1974 Friedel Pairs'
_refine_ls_abs_structure_Flack 0.5(11)
_refine_ls_extinction_method none
_refine_ls_goodness_of_fit_ref 1.132
_refine_ls_hydrogen_treatment refall
_refine_ls_number_parameters 363
_refine_ls_number_reflns 4585
_refine_ls_R_factor_gt 0.0417
_refine_ls_shift/su_max 0.0000
_refine_ls_structure_factor_coef Fsqd
_refine_ls_weighting_details 'w = 1/[\s^2^(Fo^2^)+(0.0457P)^2^+0.2435P] where P=(Fo^2^+2Fc^2^)/3'
_refine_ls_weighting_scheme calc
_refine_ls_wR_factor_ref 0.1021
_reflns_number_gt 4333
_reflns_number_total 4585
_reflns_threshold_expression F^2^>2.0\s(F^2^)
_cod_data_source_file b926356j.txt
_cod_data_source_block RE20-090626
_cod_original_formula_sum 'C26 H25 N O2 '
_cod_database_code 7212383

loop_
_symmetry_equiv_pos_site_id
_symmetry_equiv_pos_as_xyz
1 +X,+Y,+Z
2 1/2+X,1/2-Y,-Z
3 -X,1/2+Y,1/2-Z
4 1/2-X,-Y,1/2+Z

loop_
_atom_site_label
_atom_site_type_symbol
_atom_site_fract_x
_atom_site_fract_y
_atom_site_fract_z
_atom_site_U_iso_or_equiv
_atom_site_adp_type
_atom_site_occupancy
_atom_site_symmetry_multiplicity
_atom_site_calc_flag
O(1) O 0.64799(15) 0.28234(8) 0.36396(7) 0.0333(2) Uani 1.00 1 d
O(2) O 1.07227(13) 0.25328(7) 0.29590(7) 0.0272(2) Uani 1.00 1 d
N(1) N 0.80434(17) 0.34175(9) 0.26084(8) 0.0256(2) Uani 1.00 1 d
C(1) C 0.91512(19) 0.16345(10) 0.39386(9) 0.0248(3) Uani 1.00 1 d
C(2) C 0.9344(2) 0.14400(11) 0.47638(10) 0.0278(3) Uani 1.00 1 d
C(3) C 0.8959(2) 0.06333(11) 0.50765(10) 0.0326(3) Uani 1.00 1 d
C(4) C 0.8406(2) 0.00150(11) 0.45636(11) 0.0328(3) Uani 1.00 1 d
C(5) C 0.7816(2) -0.04948(10) 0.31510(11) 0.0313(3) Uani 1.00 1 d
C(6) C 0.7695(2) -0.03561(11) 0.23170(12) 0.0333(3) Uani 1.00 1 d
C(7) C 0.7969(2) 0.04562(10) 0.19968(10) 0.0298(3) Uani 1.00 1 d
C(8) C 0.8417(2) 0.11068(10) 0.25111(10) 0.0268(3) Uani 1.00 1 d
C(9) C 0.86106(19) 0.09826(10) 0.33766(9) 0.0239(3) Uani 1.00 1 d
C(10) C 0.82708(19) 0.01626(10) 0.36989(10) 0.0273(3) Uani 1.00 1 d
C(11) C 0.95077(19) 0.25228(10) 0.36272(9) 0.0242(3) Uani 1.00 1 d
C(12) C 0.7860(2) 0.29212(10) 0.32823(9) 0.0243(3) Uani 1.00 1 d
C(13) C 1.0073(2) 0.31294(12) 0.43185(11) 0.0327(3) Uani 1.00 1 d
C(14) C 1.2390(2) 0.22343(12) 0.31623(14) 0.0377(4) Uani 1.00 1 d
C(15) C 0.6678(2) 0.39962(10) 0.23478(10) 0.0250(3) Uani 1.00 1 d
C(16) C 0.6913(2) 0.48397(11) 0.27848(11) 0.0329(3) Uani 1.00 1 d
C(17) C 0.6564(2) 0.40547(9) 0.14104(10) 0.0239(3) Uani 1.00 1 d
C(18) C 0.7003(2) 0.47759(10) 0.09949(10) 0.0280(3) Uani 1.00 1 d
C(19) C 0.6813(2) 0.48504(11) 0.01278(11) 0.0316(3) Uani 1.00 1 d
C(20) C 0.6174(2) 0.41957(11) -0.03211(10) 0.0303(3) Uani 1.00 1 d
C(21) C 0.5162(2) 0.27320(11) -0.03943(10) 0.0300(3) Uani 1.00 1 d
C(22) C 0.4787(2) 0.19860(11) -0.00230(11) 0.0307(3) Uani 1.00 1 d
C(23) C 0.4968(2) 0.19054(11) 0.08434(11) 0.0296(3) Uani 1.00 1 d
C(24) C 0.5515(2) 0.25682(10) 0.13167(10) 0.0260(3) Uani 1.00 1 d
C(25) C 0.59277(19) 0.33515(9) 0.09475(9) 0.0229(3) Uani 1.00 1 d
C(26) C 0.5734(2) 0.34276(10) 0.00705(10) 0.0254(3) Uani 1.00 1 d
H(1) H 0.974(2) 0.1878(11) 0.5144(11) 0.028(4) Uiso 1.00 1 .
H(2) H 0.909(2) 0.0511(11) 0.5680(11) 0.030(4) Uiso 1.00 1 .
H(3) H 0.815(2) -0.0566(12) 0.4798(12) 0.043(5) Uiso 1.00 1 .
H(4) H 0.761(2) -0.1075(12) 0.3391(11) 0.035(5) Uiso 1.00 1 .
H(5) H 0.740(2) -0.0820(12) 0.1938(11) 0.037(5) Uiso 1.00 1 .
H(6) H 0.781(2) 0.0554(11) 0.1390(11) 0.035(5) Uiso 1.00 1 .
H(7) H 0.867(2) 0.1669(11) 0.2290(11) 0.028(4) Uiso 1.00 1 .
H(8) H 0.910(2) 0.3198(12) 0.4741(12) 0.042(5) Uiso 1.00 1 .
H(9) H 1.109(2) 0.2925(12) 0.4593(12) 0.042(5) Uiso 1.00 1 .
H(10) H 1.028(2) 0.3697(12) 0.4075(11) 0.034(4) Uiso 1.00 1 .
H(11) H 1.298(3) 0.2126(14) 0.2612(14) 0.062(6) Uiso 1.00 1 .
H(12) H 1.307(3) 0.2680(15) 0.3521(14) 0.065(7) Uiso 1.00 1 .
H(13) H 1.227(3) 0.1685(16) 0.3483(14) 0.066(7) Uiso 1.00 1 .
H(14) H 0.555(2) 0.3734(11) 0.2555(11) 0.029(4) Uiso 1.00 1 .
H(15) H 0.600(2) 0.5257(12) 0.2621(11) 0.035(5) Uiso 1.00 1 .
H(16) H 0.689(2) 0.4737(11) 0.3415(11) 0.037(5) Uiso 1.00 1 .
H(17) H 0.804(3) 0.5107(14) 0.2647(14) 0.058(6) Uiso 1.00 1 .
H(18) H 0.741(2) 0.5270(11) 0.1331(10) 0.028(4) Uiso 1.00 1 .
H(19) H 0.712(2) 0.5406(12) -0.0147(12) 0.044(5) Uiso 1.00 1 .
H(20) H 0.601(2) 0.4246(12) -0.0952(12) 0.040(5) Uiso 1.00 1 .
H(21) H 0.506(2) 0.2811(12) -0.1042(12) 0.042(5) Uiso 1.00 1 .
H(22) H 0.448(2) 0.1494(12) -0.0339(12) 0.039(5) Uiso 1.00 1 .
H(23) H 0.464(2) 0.1360(12) 0.1110(11) 0.033(4) Uiso 1.00 1 .
H(24) H 0.566(2) 0.2505(11) 0.1952(11) 0.032(4) Uiso 1.00 1 .
H(25) H 0.912(2) 0.3478(13) 0.2423(12) 0.042(5) Uiso 1.00 1 .

loop_
_atom_site_aniso_label
_atom_site_aniso_U_11
_atom_site_aniso_U_22
_atom_site_aniso_U_33
_atom_site_aniso_U_12
_atom_site_aniso_U_13
_atom_site_aniso_U_23
O(1) 0.0250(5) 0.0432(6) 0.0318(5) 0.0028(5) 0.0067(4) 0.0070(5)
O(2) 0.0211(5) 0.0307(5) 0.0296(5) 0.0002(4) 0.0041(4) 0.0009(4)
N(1) 0.0211(6) 0.0307(6) 0.0251(6) -0.0000(5) 0.0018(5) 0.0026(5)
C(1) 0.0218(6) 0.0286(7) 0.0238(6) 0.0009(6) 0.0008(5) 0.0007(6)
C(2) 0.0258(7) 0.0331(8) 0.0246(7) 0.0035(6) -0.0001(6) -0.0005(6)
C(3) 0.0317(8) 0.0408(9) 0.0254(7) 0.0079(7) 0.0026(6) 0.0093(7)
C(4) 0.0299(8) 0.0341(8) 0.0343(8) 0.0038(7) 0.0057(7) 0.0085(7)
C(5) 0.0263(8) 0.0254(7) 0.0423(9) -0.0022(6) 0.0028(7) 0.0019(7)
C(6) 0.0285(8) 0.0294(8) 0.0421(9) -0.0022(6) -0.0008(7) -0.0092(7)
C(7) 0.0268(7) 0.0345(8) 0.0282(7) -0.0016(7) 0.0003(6) -0.0043(6)
C(8) 0.0255(7) 0.0280(7) 0.0268(7) -0.0019(6) 0.0014(6) -0.0006(6)
C(9) 0.0203(6) 0.0266(7) 0.0248(7) -0.0007(5) 0.0014(5) 0.0010(5)
C(10) 0.0216(7) 0.0275(7) 0.0329(7) 0.0015(6) 0.0017(6) 0.0029(6)
C(11) 0.0218(6) 0.0286(7) 0.0223(6) 0.0003(6) 0.0016(5) -0.0011(6)
C(12) 0.0247(7) 0.0255(7) 0.0227(7) -0.0012(5) 0.0016(6) -0.0014(5)
C(13) 0.0347(9) 0.0314(8) 0.0321(8) -0.0011(7) -0.0071(7) -0.0051(7)
C(14) 0.0244(8) 0.0362(9) 0.0525(11) 0.0042(7) 0.0069(8) 0.0071(8)
C(15) 0.0229(6) 0.0267(7) 0.0255(7) 0.0024(6) 0.0006(6) -0.0020(6)
C(16) 0.0380(9) 0.0291(8) 0.0317(8) -0.0008(7) -0.0032(7) -0.0073(7)
C(17) 0.0226(6) 0.0226(6) 0.0264(7) 0.0029(6) 0.0000(5) -0.0008(5)
C(18) 0.0291(7) 0.0246(7) 0.0302(7) 0.0008(6) -0.0005(6) -0.0006(6)
C(19) 0.0322(8) 0.0287(7) 0.0340(8) 0.0005(7) -0.0009(7) 0.0099(7)
C(20) 0.0290(8) 0.0334(8) 0.0284(8) 0.0015(7) -0.0017(6) 0.0065(6)
C(21) 0.0268(7) 0.0363(8) 0.0267(7) 0.0004(6) -0.0045(6) -0.0025(6)
C(22) 0.0273(7) 0.0312(8) 0.0337(8) -0.0003(6) -0.0062(7) -0.0056(7)
C(23) 0.0282(8) 0.0268(8) 0.0339(8) -0.0050(6) -0.0034(6) 0.0026(6)
C(24) 0.0241(7) 0.0270(7) 0.0270(7) -0.0028(6) -0.0006(6) 0.0016(6)
C(25) 0.0211(6) 0.0237(7) 0.0240(7) 0.0006(5) -0.0001(5) 0.0007(5)
C(26) 0.0216(6) 0.0290(7) 0.0255(7) 0.0021(6) -0.0025(5) 0.0019(6)

loop_
_atom_type_symbol
_atom_type_description
_atom_type_scat_dispersion_real
_atom_type_scat_dispersion_imag
_atom_type_scat_source
C C 0.003 0.002
;
International Tables for Crystallography
(1992, Vol. C, Tables 4.2.6.8 and 6.1.1.4)
;
H H 0.000 0.000
;
International Tables for Crystallography
(1992, Vol. C, Table 6.1.1.4)
;
N N 0.006 0.003
;
International Tables for Crystallography
(1992, Vol. C, Tables 4.2.6.8 and 6.1.1.4)
;
O O 0.011 0.006
;
International Tables for Crystallography
(1992, Vol. C, Tables 4.2.6.8 and 6.1.1.4)
;

loop_
_geom_angle_atom_site_label_1
_geom_angle_atom_site_label_2
_geom_angle_atom_site_label_3
_geom_angle
_geom_angle_publ_flag
C(11) O(2) C(14) 115.37(13) yes
C(12) N(1) C(15) 121.24(13) yes
C(2) C(1) C(9) 118.59(14) yes
C(2) C(1) C(11) 120.47(13) yes
C(9) C(1) C(11) 120.94(12) yes
C(1) C(2) C(3) 121.80(15) yes
C(2) C(3) C(4) 120.69(15) yes
C(3) C(4) C(10) 120.20(15) yes
C(6) C(5) C(10) 120.82(15) yes
C(5) C(6) C(7) 119.90(16) yes
C(6) C(7) C(8) 120.69(15) yes
C(7) C(8) C(9) 121.11(14) yes
C(1) C(9) C(8) 123.35(14) yes
C(1) C(9) C(10) 118.92(13) yes
C(8) C(9) C(10) 117.73(13) yes
C(4) C(10) C(5) 120.66(14) yes
C(4) C(10) C(9) 119.65(14) yes
C(5) C(10) C(9) 119.68(14) yes
O(2) C(11) C(1) 112.19(12) yes
O(2) C(11) C(12) 106.13(11) yes
O(2) C(11) C(13) 110.26(12) yes
C(1) C(11) C(12) 110.35(12) yes
C(1) C(11) C(13) 113.30(12) yes
C(12) C(11) C(13) 104.07(12) yes
O(1) C(12) N(1) 122.88(14) yes
O(1) C(12) C(11) 120.75(13) yes
N(1) C(12) C(11) 116.25(13) yes
N(1) C(15) C(16) 109.36(13) yes
N(1) C(15) C(17) 111.43(12) yes
C(16) C(15) C(17) 114.37(13) yes
C(15) C(17) C(18) 121.53(13) yes
C(15) C(17) C(25) 119.39(13) yes
C(18) C(17) C(25) 119.05(14) yes
C(17) C(18) C(19) 121.84(15) yes
C(18) C(19) C(20) 120.01(15) yes
C(19) C(20) C(26) 120.77(15) yes
C(22) C(21) C(26) 121.31(15) yes
C(21) C(22) C(23) 119.55(15) yes
C(22) C(23) C(24) 120.85(15) yes
C(23) C(24) C(25) 120.93(14) yes
C(17) C(25) C(24) 123.13(13) yes
C(17) C(25) C(26) 119.07(13) yes
C(24) C(25) C(26) 117.78(13) yes
C(20) C(26) C(21) 121.16(14) yes
C(20) C(26) C(25) 119.23(14) yes
C(21) C(26) C(25) 119.57(14) yes
C(12) N(1) H(25) 115.5(13) no
C(15) N(1) H(25) 121.2(13) no
C(1) C(2) H(1) 118.7(10) no
C(3) C(2) H(1) 119.5(10) no
C(2) C(3) H(2) 120.3(10) no
C(4) C(3) H(2) 119.0(10) no
C(3) C(4) H(3) 119.7(11) no
C(10) C(4) H(3) 120.0(11) no
C(6) C(5) H(4) 120.8(10) no
C(10) C(5) H(4) 118.3(10) no
C(5) C(6) H(5) 120.4(11) no
C(7) C(6) H(5) 119.7(11) no
C(6) C(7) H(6) 118.9(10) no
C(8) C(7) H(6) 120.4(10) no
C(7) C(8) H(7) 121.3(10) no
C(9) C(8) H(7) 117.5(10) no
C(11) C(13) H(8) 109.6(11) no
C(11) C(13) H(9) 110.9(12) no
C(11) C(13) H(10) 109.2(11) no
H(8) C(13) H(9) 109.8(17) no
H(8) C(13) H(10) 106.4(15) no
H(9) C(13) H(10) 110.7(17) no
O(2) C(14) H(11) 105.6(14) no
O(2) C(14) H(12) 111.2(13) no
O(2) C(14) H(13) 108.7(16) no
H(11) C(14) H(12) 111.4(19) no
H(11) C(14) H(13) 109.8(19) no
H(12) C(14) H(13) 110.0(19) no
N(1) C(15) H(14) 105.8(10) no
C(16) C(15) H(14) 108.1(9) no
C(17) C(15) H(14) 107.4(10) no
C(15) C(16) H(15) 111.9(11) no
C(15) C(16) H(16) 108.2(10) no
C(15) C(16) H(17) 112.2(13) no
H(15) C(16) H(16) 110.4(15) no
H(15) C(16) H(17) 106.4(17) no
H(16) C(16) H(17) 107.8(17) no
C(17) C(18) H(18) 118.0(10) no
C(19) C(18) H(18) 120.0(10) no
C(18) C(19) H(19) 118.7(11) no
C(20) C(19) H(19) 121.3(11) no
C(19) C(20) H(20) 120.8(11) no
C(26) C(20) H(20) 118.4(11) no
C(22) C(21) H(21) 121.5(11) no
C(26) C(21) H(21) 117.2(11) no
C(21) C(22) H(22) 121.9(12) no
C(23) C(22) H(22) 118.3(12) no
C(22) C(23) H(23) 118.6(10) no
C(24) C(23) H(23) 120.5(10) no
C(23) C(24) H(24) 120.6(10) no
C(25) C(24) H(24) 118.5(10) no

loop_
_geom_bond_atom_site_label_1
_geom_bond_atom_site_label_2
_geom_bond_distance
_geom_bond_publ_flag
O(1) C(12) 1.2321(19) yes
O(2) C(11) 1.4357(18) yes
O(2) C(14) 1.425(2) yes
N(1) C(12) 1.351(2) yes
N(1) C(15) 1.471(2) yes
C(1) C(2) 1.374(2) yes
C(1) C(9) 1.441(2) yes
C(1) C(11) 1.526(2) yes
C(2) C(3) 1.412(2) yes
C(3) C(4) 1.356(2) yes
C(4) C(10) 1.417(2) yes
C(5) C(6) 1.365(2) yes
C(5) C(10) 1.414(2) yes
C(6) C(7) 1.409(2) yes
C(7) C(8) 1.372(2) yes
C(8) C(9) 1.417(2) yes
C(9) C(10) 1.430(2) yes
C(11) C(12) 1.539(2) yes
C(11) C(13) 1.539(2) yes
C(15) C(16) 1.527(2) yes
C(15) C(17) 1.516(2) yes
C(17) C(18) 1.372(2) yes
C(17) C(25) 1.434(2) yes
C(18) C(19) 1.410(2) yes
C(19) C(20) 1.363(2) yes
C(20) C(26) 1.418(2) yes
C(21) C(22) 1.362(2) yes
C(21) C(26) 1.409(2) yes
C(22) C(23) 1.409(2) yes
C(23) C(24) 1.370(2) yes
C(24) C(25) 1.419(2) yes
C(25) C(26) 1.427(2) yes
N(1) H(25) 0.90(2) no
C(2) H(1) 0.979(18) no
C(3) H(2) 0.997(18) no
C(4) H(3) 1.02(2) no
C(5) H(4) 1.014(19) no
C(6) H(5) 0.985(19) no
C(7) H(6) 0.997(18) no
C(8) H(7) 0.983(18) no
C(13) H(8) 1.02(2) no
C(13) H(9) 0.97(2) no
C(13) H(10) 0.998(19) no
C(14) H(11) 1.01(2) no
C(14) H(12) 1.06(2) no
C(14) H(13) 1.02(2) no
C(15) H(14) 1.029(18) no
C(16) H(15) 1.009(19) no
C(16) H(16) 1.029(19) no
C(16) H(17) 1.00(2) no
C(18) H(18) 1.007(18) no
C(19) H(19) 1.02(2) no
C(20) H(20) 1.03(2) no
C(21) H(21) 1.05(2) no
C(22) H(22) 0.96(2) no
C(23) H(23) 1.001(18) no
C(24) H(24) 1.034(18) no

loop_
_geom_contact_atom_site_label_1
_geom_contact_atom_site_label_2
_geom_contact_distance
_geom_contact_site_symmetry_2
O(1) O(2) 3.5226(15) .
O(1) N(1) 2.2691(17) .
O(1) C(1) 2.8584(19) .
O(1) C(2) 3.283(2) 2_456
O(1) C(9) 3.396(2) .
O(1) C(11) 2.4140(18) .
O(1) C(13) 3.052(2) .
O(1) C(14) 3.419(2) 1_455
O(1) C(15) 2.8005(19) .
O(1) C(16) 3.509(2) .
O(2) O(1) 3.5226(15) .
O(2) N(1) 2.5856(17) .
O(2) C(1) 2.4586(18) .
O(2) C(2) 3.5561(19) .
O(2) C(8) 2.9864(19) .
O(2) C(9) 3.0438(18) .
O(2) C(12) 2.3790(18) .
O(2) C(13) 2.441(2) .
N(1) O(1) 2.2691(17) .
N(1) O(2) 2.5856(17) .
N(1) C(11) 2.456(2) .
N(1) C(13) 3.213(2) .
N(1) C(16) 2.446(2) .
N(1) C(17) 2.468(2) .
N(1) C(18) 3.478(2) .
N(1) C(24) 3.172(2) .
N(1) C(25) 3.1479(19) .
C(1) O(1) 2.8584(19) .
C(1) O(2) 2.4586(18) .
C(1) C(3) 2.434(2) .
C(1) C(4) 2.828(2) .
C(1) C(8) 2.515(2) .
C(1) C(10) 2.472(2) .
C(1) C(12) 2.516(2) .
C(1) C(13) 2.560(2) .
C(1) C(14) 2.980(2) .
C(2) O(1) 3.283(2) 2_556
C(2) O(2) 3.5561(19) .
C(2) C(4) 2.405(2) .
C(2) C(9) 2.420(2) .
C(2) C(10) 2.790(2) .
C(2) C(11) 2.518(2) .
C(2) C(12) 3.550(2) .
C(2) C(13) 2.841(2) .
C(3) C(1) 2.434(2) .
C(3) C(9) 2.809(2) .
C(3) C(10) 2.404(2) .
C(3) C(19) 3.547(2) 3_745
C(4) C(1) 2.828(2) .
C(4) C(2) 2.405(2) .
C(4) C(5) 2.460(2) .
C(4) C(9) 2.461(2) .
C(4) C(22) 3.547(2) 4_655
C(5) C(4) 2.460(2) .
C(5) C(7) 2.401(2) .
C(5) C(8) 2.790(2) .
C(5) C(9) 2.459(2) .
C(5) C(17) 3.568(2) 3_645
C(6) C(8) 2.416(2) .
C(6) C(9) 2.823(2) .
C(6) C(10) 2.417(2) .
C(7) C(5) 2.401(2) .
C(7) C(9) 2.429(2) .
C(7) C(10) 2.793(2) .
C(8) O(2) 2.9864(19) .
C(8) C(1) 2.515(2) .
C(8) C(5) 2.790(2) .
C(8) C(6) 2.416(2) .
C(8) C(10) 2.436(2) .
C(8) C(11) 3.007(2) .
C(8) C(12) 3.174(2) .
C(9) O(1) 3.396(2) .
C(9) O(2) 3.0438(18) .
C(9) C(2) 2.420(2) .
C(9) C(3) 2.809(2) .
C(9) C(4) 2.461(2) .
C(9) C(5) 2.459(2) .
C(9) C(6) 2.823(2) .
C(9) C(7) 2.429(2) .
C(9) C(11) 2.582(2) .
C(9) C(12) 3.145(2) .
C(9) C(14) 3.579(2) .
C(10) C(1) 2.472(2) .
C(10) C(2) 2.790(2) .
C(10) C(3) 2.404(2) .
C(10) C(6) 2.417(2) .
C(10) C(7) 2.793(2) .
C(10) C(8) 2.436(2) .
C(11) O(1) 2.4140(18) .
C(11) N(1) 2.456(2) .
C(11) C(2) 2.518(2) .
C(11) C(8) 3.007(2) .
C(11) C(9) 2.582(2) .
C(11) C(14) 2.417(2) .
C(12) O(2) 2.3790(18) .
C(12) C(1) 2.516(2) .
C(12) C(2) 3.550(2) .
C(12) C(8) 3.174(2) .
C(12) C(9) 3.145(2) .
C(12) C(13) 2.427(2) .
C(12) C(15) 2.459(2) .
C(12) C(16) 3.243(2) .
C(13) O(1) 3.052(2) .
C(13) O(2) 2.441(2) .
C(13) N(1) 3.213(2) .
C(13) C(1) 2.560(2) .
C(13) C(2) 2.841(2) .
C(13) C(12) 2.427(2) .
C(13) C(14) 2.963(2) .
C(14) O(1) 3.419(2) 1_655
C(14) C(1) 2.980(2) .
C(14) C(9) 3.579(2) .
C(14) C(11) 2.417(2) .
C(14) C(13) 2.963(2) .
C(15) O(1) 2.8005(19) .
C(15) C(12) 2.459(2) .
C(15) C(18) 2.522(2) .
C(15) C(24) 2.958(2) .
C(15) C(25) 2.547(2) .
C(16) O(1) 3.509(2) .
C(16) N(1) 2.446(2) .
C(16) C(12) 3.243(2) .
C(16) C(17) 2.558(2) .
C(16) C(18) 2.887(2) .
C(17) N(1) 2.468(2) .
C(17) C(5) 3.568(2) 3_655
C(17) C(16) 2.558(2) .
C(17) C(19) 2.432(2) .
C(17) C(20) 2.816(2) .
C(17) C(24) 2.508(2) .
C(17) C(26) 2.466(2) .
C(18) N(1) 3.478(2) .
C(18) C(15) 2.522(2) .
C(18) C(16) 2.887(2) .
C(18) C(20) 2.402(2) .
C(18) C(25) 2.419(2) .
C(18) C(26) 2.794(2) .
C(19) C(3) 3.547(2) 3_755
C(19) C(17) 2.432(2) .
C(19) C(25) 2.813(2) .
C(19) C(26) 2.418(2) .
C(20) C(17) 2.816(2) .
C(20) C(18) 2.402(2) .
C(20) C(21) 2.463(2) .
C(20) C(22) 3.438(2) 2_555
C(20) C(23) 3.546(2) 2_555
C(20) C(25) 2.454(2) .
C(21) C(20) 2.463(2) .
C(21) C(23) 2.394(2) .
C(21) C(24) 2.784(2) .
C(21) C(25) 2.451(2) .
C(22) C(4) 3.547(2) 4_654
C(22) C(20) 3.438(2) 2_455
C(22) C(24) 2.418(2) .
C(22) C(25) 2.822(2) .
C(22) C(25) 3.406(2) 2_455
C(22) C(26) 2.416(2) .
C(22) C(26) 3.236(2) 2_455
C(23) C(20) 3.546(2) 2_455
C(23) C(21) 2.394(2) .
C(23) C(25) 2.427(2) .
C(23) C(26) 2.789(2) .
C(24) N(1) 3.172(2) .
C(24) C(15) 2.958(2) .
C(24) C(17) 2.508(2) .
C(24) C(21) 2.784(2) .
C(24) C(22) 2.418(2) .
C(24) C(26) 2.436(2) .
C(25) N(1) 3.1479(19) .
C(25) C(15) 2.547(2) .
C(25) C(18) 2.419(2) .
C(25) C(19) 2.813(2) .
C(25) C(20) 2.454(2) .
C(25) C(21) 2.451(2) .
C(25) C(22) 2.822(2) .
C(25) C(22) 3.406(2) 2_555
C(25) C(23) 2.427(2) .
C(26) C(17) 2.466(2) .
C(26) C(18) 2.794(2) .
C(26) C(19) 2.418(2) .
C(26) C(22) 2.416(2) .
C(26) C(22) 3.236(2) 2_555
C(26) C(23) 2.789(2) .
C(26) C(24) 2.436(2) .
O(1) H(1) 2.433(18) 2_456
O(1) H(2) 3.424(18) 2_456
O(1) H(7) 3.323(18) .
O(1) H(8) 2.78(2) .
O(1) H(8) 3.59(2) 2_456
O(1) H(9) 3.10(2) 2_456
O(1) H(10) 3.35(2) .
O(1) H(11) 3.39(2) 1_455
O(1) H(12) 2.68(2) 1_455
O(1) H(14) 2.383(17) .
O(1) H(16) 3.083(18) .
O(1) H(19) 3.60(2) 4_665
O(1) H(24) 2.841(18) .
O(1) H(25) 3.03(2) .
O(2) H(4) 3.367(19) 3_755
O(2) H(5) 3.01(2) 3_755
O(2) H(7) 2.371(18) .
O(2) H(8) 3.31(2) .
O(2) H(9) 2.72(2) .
O(2) H(10) 2.606(19) .
O(2) H(11) 1.96(2) .
O(2) H(12) 2.06(2) .
O(2) H(13) 2.00(2) .
O(2) H(21) 3.18(2) 2_555
O(2) H(25) 2.14(2) .
N(1) H(7) 2.873(17) .
N(1) H(8) 3.55(2) .
N(1) H(10) 2.972(19) .
N(1) H(14) 2.013(18) .
N(1) H(15) 3.334(19) .
N(1) H(16) 2.630(19) .
N(1) H(17) 2.69(2) .
N(1) H(21) 3.56(2) 2_555
N(1) H(24) 2.590(18) .
C(1) H(1) 2.034(18) .
C(1) H(2) 3.328(18) .
C(1) H(7) 2.683(18) .
C(1) H(8) 2.805(19) .
C(1) H(9) 2.76(2) .
C(1) H(9) 3.44(2) 2_456
C(1) H(10) 3.406(19) .
C(1) H(12) 3.55(2) .
C(1) H(13) 2.55(2) .
C(1) H(18) 3.481(19) 3_745
C(2) H(2) 2.099(18) .
C(2) H(3) 3.33(2) .
C(2) H(8) 2.805(19) .
C(2) H(9) 2.74(2) .
C(2) H(9) 2.93(2) 2_456
C(2) H(12) 3.25(2) 2_456
C(2) H(13) 3.11(2) .
C(2) H(19) 3.28(2) 3_745
C(3) H(1) 2.076(18) .
C(3) H(3) 2.06(2) .
C(3) H(5) 3.197(18) 4_655
C(3) H(6) 3.158(19) 4_655
C(3) H(9) 3.25(2) 2_456
C(3) H(10) 3.36(2) 2_456
C(3) H(12) 3.58(2) 2_456
C(3) H(16) 3.389(19) 2_556
C(3) H(19) 3.09(2) 3_745
C(4) H(1) 3.280(18) .
C(4) H(2) 2.036(18) .
C(4) H(4) 2.639(18) .
C(4) H(6) 3.224(19) 4_655
C(4) H(18) 3.594(19) 3_745
C(4) H(22) 2.92(2) 4_655
C(5) H(3) 2.669(19) .
C(5) H(5) 2.048(18) .
C(5) H(6) 3.292(18) .
C(5) H(14) 3.119(18) 3_645
C(5) H(15) 3.446(19) 3_645
C(5) H(22) 3.59(2) 4_655
C(5) H(25) 3.04(2) 3_745
C(6) H(2) 2.993(18) 4_654
C(6) H(4) 2.076(18) .
C(6) H(6) 2.083(18) .
C(6) H(7) 3.312(18) .
C(6) H(10) 3.133(19) 3_745
C(6) H(12) 3.46(2) 3_745
C(6) H(14) 2.929(18) 3_645
C(6) H(15) 3.050(19) 3_645
C(6) H(17) 3.42(2) 3_745
C(6) H(25) 3.13(2) 3_745
C(7) H(2) 3.075(18) 4_654
C(7) H(4) 3.327(18) .
C(7) H(5) 2.081(19) .
C(7) H(7) 2.062(18) .
C(7) H(10) 3.564(19) 3_745
C(7) H(15) 3.179(19) 3_645
C(7) H(17) 3.22(2) 3_745
C(7) H(20) 2.95(2) 2_555
C(7) H(21) 3.56(2) 2_555
C(7) H(23) 3.297(19) .
C(8) H(5) 3.299(19) .
C(8) H(6) 2.064(18) .
C(8) H(13) 3.52(2) .
C(8) H(17) 3.20(2) 3_745
C(8) H(20) 3.27(2) 2_555
C(8) H(21) 3.20(2) 2_555
C(8) H(24) 3.227(18) .
C(9) H(1) 3.305(18) .
C(9) H(3) 3.38(2) .
C(9) H(4) 3.366(19) .
C(9) H(6) 3.332(18) .
C(9) H(7) 2.064(18) .
C(9) H(13) 3.08(2) .
C(9) H(17) 3.39(2) 3_745
C(9) H(18) 3.342(19) 3_745
C(10) H(2) 3.303(18) .
C(10) H(3) 2.119(19) .
C(10) H(4) 2.095(19) .
C(10) H(5) 3.311(18) .
C(10) H(7) 3.316(18) .
C(10) H(18) 3.38(2) 3_745
C(10) H(22) 3.53(2) 4_655
C(11) H(1) 2.657(18) .
C(11) H(7) 2.630(18) .
C(11) H(8) 2.12(2) .
C(11) H(9) 2.09(2) .
C(11) H(10) 2.092(19) .
C(11) H(11) 3.23(2) .
C(11) H(12) 2.80(2) .
C(11) H(13) 2.55(2) .
C(11) H(25) 2.48(2) .
C(12) H(1) 3.532(18) 2_456
C(12) H(7) 2.633(18) .
C(12) H(8) 2.58(2) .
C(12) H(9) 3.29(2) .
C(12) H(10) 2.593(19) .
C(12) H(14) 2.509(18) .
C(12) H(16) 2.996(18) .
C(12) H(24) 2.829(18) .
C(12) H(25) 1.92(2) .
C(13) H(1) 2.409(18) .
C(13) H(5) 3.28(2) 3_755
C(13) H(12) 2.77(2) .
C(13) H(13) 3.17(2) .
C(13) H(19) 3.02(2) 4_665
C(13) H(25) 3.19(2) .
C(14) H(1) 3.580(18) 2_556
C(14) H(5) 3.106(19) 3_755
C(14) H(7) 3.350(19) .
C(14) H(9) 2.75(2) .
C(14) H(10) 3.211(19) .
C(14) H(14) 3.572(18) 1_655
C(14) H(18) 3.236(17) 3_745
C(14) H(24) 3.242(18) 1_655
C(14) H(25) 3.45(2) .
C(15) H(4) 3.56(2) 3_655
C(15) H(5) 3.40(2) 3_655
C(15) H(15) 2.121(19) .
C(15) H(16) 2.091(19) .
C(15) H(17) 2.12(2) .
C(15) H(18) 2.669(17) .
C(15) H(24) 2.585(18) .
C(15) H(25) 2.08(2) .
C(16) H(2) 3.363(18) 2_456
C(16) H(5) 3.56(2) 3_655
C(16) H(14) 2.090(17) .
C(16) H(18) 2.472(17) .
C(16) H(19) 3.44(2) 4_665
C(16) H(20) 2.98(2) 4_665
C(16) H(23) 3.241(18) 3_655
C(16) H(25) 2.83(2) .
C(17) H(4) 3.29(2) 3_655
C(17) H(14) 2.071(18) .
C(17) H(15) 2.768(19) .
C(17) H(16) 3.417(19) .
C(17) H(17) 2.85(2) .
C(17) H(18) 2.048(18) .
C(17) H(19) 3.33(2) .
C(17) H(22) 2.99(2) 2_555
C(17) H(24) 2.711(18) .
C(17) H(25) 2.74(2) .
C(18) H(13) 3.20(2) 3_755
C(18) H(14) 3.219(17) .
C(18) H(15) 2.840(19) .
C(18) H(17) 2.83(2) .
C(18) H(19) 2.10(2) .
C(18) H(20) 3.34(2) .
C(18) H(22) 2.99(2) 2_555
C(18) H(25) 3.51(2) .
C(19) H(8) 3.248(19) 4_664
C(19) H(10) 3.300(19) 4_664
C(19) H(16) 3.015(19) 4_664
C(19) H(18) 2.103(17) .
C(19) H(20) 2.09(2) .
C(19) H(22) 3.01(2) 2_555
C(19) H(23) 3.547(18) 2_555
C(20) H(3) 3.50(2) 3_655
C(20) H(6) 3.17(2) 2_455
C(20) H(16) 3.056(19) 4_664
C(20) H(17) 3.51(2) 4_664
C(20) H(18) 3.309(17) .
C(20) H(19) 2.08(2) .
C(20) H(21) 2.64(2) .
C(20) H(22) 3.00(2) 2_555
C(20) H(23) 3.122(19) 2_555
C(21) H(7) 3.406(18) 2_455
C(21) H(20) 2.655(19) .
C(21) H(22) 2.04(2) .
C(21) H(23) 3.288(18) .
C(22) H(3) 2.79(2) 4_654
C(22) H(4) 3.572(19) 4_654
C(22) H(21) 2.11(2) .
C(22) H(23) 2.083(18) .
C(22) H(24) 3.357(18) .
C(23) H(3) 3.09(2) 4_654
C(23) H(6) 3.216(19) .
C(23) H(11) 3.27(2) 1_455
C(23) H(21) 3.36(2) .
C(23) H(22) 2.051(19) .
C(23) H(24) 2.095(18) .
C(24) H(4) 3.30(2) 3_655
C(24) H(7) 3.256(18) .
C(24) H(11) 2.97(2) 1_455
C(24) H(14) 2.725(17) .
C(24) H(22) 3.27(2) .
C(24) H(23) 2.067(19) .
C(25) H(4) 3.10(2) 3_655
C(25) H(14) 2.677(17) .
C(25) H(18) 3.324(18) .
C(25) H(20) 3.38(2) .
C(25) H(21) 3.39(2) .
C(25) H(22) 2.95(2) 2_555
C(25) H(23) 3.335(19) .
C(25) H(24) 2.117(18) .
C(25) H(25) 3.45(2) .
C(26) H(3) 3.44(2) 3_655
C(26) H(19) 3.35(2) .
C(26) H(20) 2.11(2) .
C(26) H(21) 2.11(2) .
C(26) H(22) 3.30(2) .
C(26) H(22) 2.96(2) 2_555
C(26) H(24) 3.370(18) .
H(1) O(1) 2.433(18) 2_556
H(1) C(1) 2.034(18) .
H(1) C(3) 2.076(18) .
H(1) C(4) 3.280(18) .
H(1) C(9) 3.305(18) .
H(1) C(11) 2.657(18) .
H(1) C(12) 3.532(18) 2_556
H(1) C(13) 2.409(18) .
H(1) C(14) 3.580(18) 2_456
H(1) H(2) 2.40(2) .
H(1) H(8) 2.25(2) .
H(1) H(8) 3.42(2) 2_556
H(1) H(9) 2.16(2) .
H(1) H(9) 2.90(2) 2_456
H(1) H(10) 3.39(2) .
H(1) H(12) 2.61(3) 2_456
H(1) H(13) 3.34(3) .
H(1) H(19) 3.39(2) 3_745
H(2) O(1) 3.424(18) 2_556
H(2) C(1) 3.328(18) .
H(2) C(2) 2.099(18) .
H(2) C(4) 2.036(18) .
H(2) C(6) 2.993(18) 4_655
H(2) C(7) 3.075(18) 4_655
H(2) C(10) 3.303(18) .
H(2) C(16) 3.363(18) 2_556
H(2) H(1) 2.40(2) .
H(2) H(3) 2.35(2) .
H(2) H(5) 2.39(2) 4_655
H(2) H(6) 2.53(2) 4_655
H(2) H(9) 3.45(2) 2_456
H(2) H(10) 3.26(2) 2_456
H(2) H(12) 3.25(3) 2_456
H(2) H(14) 3.29(2) 2_556
H(2) H(15) 3.35(2) 2_556
H(2) H(16) 2.66(2) 2_556
H(2) H(19) 3.09(2) 3_745
H(2) H(23) 3.22(2) 4_655
H(3) C(2) 3.33(2) .
H(3) C(3) 2.06(2) .
H(3) C(5) 2.669(19) .
H(3) C(9) 3.38(2) .
H(3) C(10) 2.119(19) .
H(3) C(20) 3.50(2) 3_645
H(3) C(22) 2.79(2) 4_655
H(3) C(23) 3.09(2) 4_655
H(3) C(26) 3.44(2) 3_645
H(3) H(2) 2.35(2) .
H(3) H(4) 2.44(2) .
H(3) H(6) 2.68(2) 4_655
H(3) H(22) 2.38(3) 4_655
H(3) H(23) 3.01(2) 4_655
H(4) O(2) 3.367(19) 3_745
H(4) C(4) 2.639(18) .
H(4) C(6) 2.076(18) .
H(4) C(7) 3.327(18) .
H(4) C(9) 3.366(19) .
H(4) C(10) 2.095(19) .
H(4) C(15) 3.56(2) 3_645
H(4) C(17) 3.29(2) 3_645
H(4) C(22) 3.572(19) 4_655
H(4) C(24) 3.30(2) 3_645
H(4) C(25) 3.10(2) 3_645
H(4) H(3) 2.44(2) .
H(4) H(5) 2.38(2) .
H(4) H(11) 3.32(3) 3_745
H(4) H(14) 2.92(2) 3_645
H(4) H(21) 3.43(2) 4_655
H(4) H(22) 3.13(2) 4_655
H(4) H(24) 3.46(2) 3_645
H(4) H(25) 2.96(3) 3_745
H(5) O(2) 3.01(2) 3_745
H(5) C(3) 3.197(18) 4_654
H(5) C(5) 2.048(18) .
H(5) C(7) 2.081(19) .
H(5) C(8) 3.299(19) .
H(5) C(10) 3.311(18) .
H(5) C(13) 3.28(2) 3_745
H(5) C(14) 3.106(19) 3_745
H(5) C(15) 3.40(2) 3_645
H(5) C(16) 3.56(2) 3_645
H(5) H(2) 2.39(2) 4_654
H(5) H(4) 2.38(2) .
H(5) H(6) 2.38(2) .
H(5) H(9) 3.39(2) 3_745
H(5) H(10) 2.56(2) 3_745
H(5) H(11) 3.36(3) 3_745
H(5) H(12) 2.53(3) 3_745
H(5) H(14) 2.55(2) 3_645
H(5) H(15) 3.24(2) 3_645
H(5) H(16) 3.51(2) 3_645
H(5) H(25) 3.11(3) 3_745
H(6) C(3) 3.158(19) 4_654
H(6) C(4) 3.224(19) 4_654
H(6) C(5) 3.292(18) .
H(6) C(6) 2.083(18) .
H(6) C(8) 2.064(18) .
H(6) C(9) 3.332(18) .
H(6) C(20) 3.17(2) 2_555
H(6) C(23) 3.216(19) .
H(6) H(2) 2.53(2) 4_654
H(6) H(3) 2.68(2) 4_654
H(6) H(5) 2.38(2) .
H(6) H(7) 2.39(2) .
H(6) H(10) 3.39(2) 3_745
H(6) H(15) 3.41(2) 3_645
H(6) H(20) 2.61(2) 2_555
H(6) H(21) 3.19(2) 2_555
H(6) H(23) 2.83(2) .
H(7) O(1) 3.323(18) .
H(7) O(2) 2.371(18) .
H(7) N(1) 2.873(17) .
H(7) C(1) 2.683(18) .
H(7) C(6) 3.312(18) .
H(7) C(7) 2.062(18) .
H(7) C(9) 2.064(18) .
H(7) C(10) 3.316(18) .
H(7) C(11) 2.630(18) .
H(7) C(12) 2.633(18) .
H(7) C(14) 3.350(19) .
H(7) C(21) 3.406(18) 2_555
H(7) C(24) 3.256(18) .
H(7) H(6) 2.39(2) .
H(7) H(11) 3.48(3) .
H(7) H(13) 3.41(3) .
H(7) H(17) 3.58(3) 3_745
H(7) H(20) 3.18(2) 2_555
H(7) H(21) 2.43(2) 2_555
H(7) H(24) 2.76(2) .
H(7) H(25) 2.91(2) .
H(8) O(1) 2.78(2) .
H(8) O(1) 3.59(2) 2_556
H(8) O(2) 3.31(2) .
H(8) N(1) 3.55(2) .
H(8) C(1) 2.805(19) .
H(8) C(2) 2.805(19) .
H(8) C(11) 2.12(2) .
H(8) C(12) 2.58(2) .
H(8) C(19) 3.248(19) 4_665
H(8) H(1) 2.25(2) .
H(8) H(1) 3.42(2) 2_456
H(8) H(9) 1.63(3) .
H(8) H(9) 3.15(2) 2_456
H(8) H(10) 1.62(2) .
H(8) H(12) 3.23(3) 2_456
H(8) H(13) 3.21(3) 2_456
H(8) H(19) 2.42(2) 4_665
H(9) O(1) 3.10(2) 2_556
H(9) O(2) 2.72(2) .
H(9) C(1) 2.76(2) .
H(9) C(1) 3.44(2) 2_556
H(9) C(2) 2.74(2) .
H(9) C(2) 2.93(2) 2_556
H(9) C(3) 3.25(2) 2_556
H(9) C(11) 2.09(2) .
H(9) C(12) 3.29(2) .
H(9) C(14) 2.75(2) .
H(9) H(1) 2.16(2) .
H(9) H(1) 2.90(2) 2_556
H(9) H(2) 3.45(2) 2_556
H(9) H(5) 3.39(2) 3_755
H(9) H(8) 1.63(3) .
H(9) H(8) 3.15(2) 2_556
H(9) H(10) 1.62(2) .
H(9) H(12) 2.35(3) .
H(9) H(13) 2.82(3) .
H(10) O(1) 3.35(2) .
H(10) O(2) 2.606(19) .
H(10) N(1) 2.972(19) .
H(10) C(1) 3.406(19) .
H(10) C(3) 3.36(2) 2_556
H(10) C(6) 3.133(19) 3_755
H(10) C(7) 3.564(19) 3_755
H(10) C(11) 2.092(19) .
H(10) C(12) 2.593(19) .
H(10) C(14) 3.211(19) .
H(10) C(19) 3.300(19) 4_665
H(10) H(1) 3.39(2) .
H(10) H(2) 3.26(2) 2_556
H(10) H(5) 2.56(2) 3_755
H(10) H(6) 3.39(2) 3_755
H(10) H(8) 1.62(2) .
H(10) H(9) 1.62(2) .
H(10) H(12) 2.86(3) .
H(10) H(16) 3.30(2) .
H(10) H(19) 2.67(2) 4_665
H(10) H(20) 3.42(2) 4_665
H(10) H(25) 2.83(2) .
H(11) O(1) 3.39(2) 1_655
H(11) O(2) 1.96(2) .
H(11) C(11) 3.23(2) .
H(11) C(23) 3.27(2) 1_655
H(11) C(24) 2.97(2) 1_655
H(11) H(4) 3.32(3) 3_755
H(11) H(5) 3.36(3) 3_755
H(11) H(7) 3.48(3) .
H(11) H(12) 1.71(3) .
H(11) H(13) 1.66(3) .
H(11) H(14) 3.26(3) 1_655
H(11) H(15) 3.10(3) 3_745
H(11) H(17) 3.34(3) 3_745
H(11) H(18) 3.42(2) 3_745
H(11) H(21) 3.41(3) 2_555
H(11) H(23) 3.01(3) 1_655
H(11) H(24) 2.43(3) 1_655
H(12) O(1) 2.68(2) 1_655
H(12) O(2) 2.06(2) .
H(12) C(1) 3.55(2) .
H(12) C(2) 3.25(2) 2_556
H(12) C(3) 3.58(2) 2_556
H(12) C(6) 3.46(2) 3_755
H(12) C(11) 2.80(2) .
H(12) C(13) 2.77(2) .
H(12) H(1) 2.61(3) 2_556
H(12) H(2) 3.25(3) 2_556
H(12) H(5) 2.53(3) 3_755
H(12) H(8) 3.23(3) 2_556
H(12) H(9) 2.35(3) .
H(12) H(10) 2.86(3) .
H(12) H(11) 1.71(3) .
H(12) H(13) 1.70(3) .
H(12) H(14) 3.00(3) 1_655
H(12) H(24) 3.25(3) 1_655
H(13) O(2) 2.00(2) .
H(13) C(1) 2.55(2) .
H(13) C(2) 3.11(2) .
H(13) C(8) 3.52(2) .
H(13) C(9) 3.08(2) .
H(13) C(11) 2.55(2) .
H(13) C(13) 3.17(2) .
H(13) C(18) 3.20(2) 3_745
H(13) H(1) 3.34(3) .
H(13) H(7) 3.41(3) .
H(13) H(8) 3.21(3) 2_556
H(13) H(9) 2.82(3) .
H(13) H(11) 1.66(3) .
H(13) H(12) 1.70(3) .
H(13) H(15) 3.19(3) 3_745
H(13) H(17) 3.11(3) 3_745
H(13) H(18) 2.29(3) 3_745
H(13) H(19) 3.40(3) 3_745
H(14) O(1) 2.383(17) .
H(14) N(1) 2.013(18) .
H(14) C(5) 3.119(18) 3_655
H(14) C(6) 2.929(18) 3_655
H(14) C(12) 2.509(18) .
H(14) C(14) 3.572(18) 1_455
H(14) C(16) 2.090(17) .
H(14) C(17) 2.071(18) .
H(14) C(18) 3.219(17) .
H(14) C(24) 2.725(17) .
H(14) C(25) 2.677(17) .
H(14) H(2) 3.29(2) 2_456
H(14) H(4) 2.92(2) 3_655
H(14) H(5) 2.55(2) 3_655
H(14) H(11) 3.26(3) 1_455
H(14) H(12) 3.00(3) 1_455
H(14) H(15) 2.45(2) .
H(14) H(16) 2.36(2) .
H(14) H(17) 2.93(3) .
H(14) H(18) 3.46(2) .
H(14) H(24) 2.19(2) .
H(14) H(25) 2.82(2) .
H(15) N(1) 3.334(19) .
H(15) C(5) 3.446(19) 3_655
H(15) C(6) 3.050(19) 3_655
H(15) C(7) 3.179(19) 3_655
H(15) C(15) 2.121(19) .
H(15) C(17) 2.768(19) .
H(15) C(18) 2.840(19) .
H(15) H(2) 3.35(2) 2_456
H(15) H(5) 3.24(2) 3_655
H(15) H(6) 3.41(2) 3_655
H(15) H(11) 3.10(3) 3_755
H(15) H(13) 3.19(3) 3_755
H(15) H(14) 2.45(2) .
H(15) H(16) 1.67(2) .
H(15) H(17) 1.61(3) .
H(15) H(18) 2.35(2) .
H(15) H(20) 3.37(2) 4_665
H(15) H(23) 2.74(2) 3_655
H(16) O(1) 3.083(18) .
H(16) N(1) 2.630(19) .
H(16) C(3) 3.389(19) 2_456
H(16) C(12) 2.996(18) .
H(16) C(15) 2.091(19) .
H(16) C(17) 3.417(19) .
H(16) C(19) 3.015(19) 4_665
H(16) C(20) 3.056(19) 4_665
H(16) H(2) 2.66(2) 2_456
H(16) H(5) 3.51(2) 3_655
H(16) H(10) 3.30(2) .
H(16) H(14) 2.36(2) .
H(16) H(15) 1.67(2) .
H(16) H(17) 1.64(3) .
H(16) H(18) 3.49(2) .
H(16) H(19) 2.45(2) 4_665
H(16) H(20) 2.53(2) 4_665
H(16) H(23) 2.95(2) 3_655
H(16) H(25) 3.10(2) .
H(17) N(1) 2.69(2) .
H(17) C(6) 3.42(2) 3_755
H(17) C(7) 3.22(2) 3_755
H(17) C(8) 3.20(2) 3_755
H(17) C(9) 3.39(2) 3_755
H(17) C(15) 2.12(2) .
H(17) C(17) 2.85(2) .
H(17) C(18) 2.83(2) .
H(17) C(20) 3.51(2) 4_665
H(17) H(7) 3.58(3) 3_755
H(17) H(11) 3.34(3) 3_755
H(17) H(13) 3.11(3) 3_755
H(17) H(14) 2.93(3) .
H(17) H(15) 1.61(3) .
H(17) H(16) 1.64(3) .
H(17) H(18) 2.19(2) .
H(17) H(20) 2.59(3) 4_665
H(17) H(23) 3.52(3) 3_655
H(17) H(25) 2.75(3) .
H(18) C(1) 3.481(19) 3_755
H(18) C(4) 3.594(19) 3_755
H(18) C(9) 3.342(19) 3_755
H(18) C(10) 3.38(2) 3_755
H(18) C(14) 3.236(17) 3_755
H(18) C(15) 2.669(17) .
H(18) C(16) 2.472(17) .
H(18) C(17) 2.048(18) .
H(18) C(19) 2.103(17) .
H(18) C(20) 3.309(17) .
H(18) C(25) 3.324(18) .
H(18) H(11) 3.42(2) 3_755
H(18) H(13) 2.29(3) 3_755
H(18) H(14) 3.46(2) .
H(18) H(15) 2.35(2) .
H(18) H(16) 3.49(2) .
H(18) H(17) 2.19(2) .
H(18) H(19) 2.40(2) .
H(19) O(1) 3.60(2) 4_664
H(19) C(2) 3.28(2) 3_755
H(19) C(3) 3.09(2) 3_755
H(19) C(13) 3.02(2) 4_664
H(19) C(16) 3.44(2) 4_664
H(19) C(17) 3.33(2) .
H(19) C(18) 2.10(2) .
H(19) C(20) 2.08(2) .
H(19) C(26) 3.35(2) .
H(19) H(1) 3.39(2) 3_755
H(19) H(2) 3.09(2) 3_755
H(19) H(8) 2.42(2) 4_664
H(19) H(10) 2.67(2) 4_664
H(19) H(13) 3.40(3) 3_755
H(19) H(16) 2.45(2) 4_664
H(19) H(18) 2.40(2) .
H(19) H(20) 2.42(2) .
H(20) C(7) 2.95(2) 2_455
H(20) C(8) 3.27(2) 2_455
H(20) C(16) 2.98(2) 4_664
H(20) C(18) 3.34(2) .
H(20) C(19) 2.09(2) .
H(20) C(21) 2.655(19) .
H(20) C(25) 3.38(2) .
H(20) C(26) 2.11(2) .
H(20) H(6) 2.61(2) 2_455
H(20) H(7) 3.18(2) 2_455
H(20) H(10) 3.42(2) 4_664
H(20) H(15) 3.37(2) 4_664
H(20) H(16) 2.53(2) 4_664
H(20) H(17) 2.59(3) 4_664
H(20) H(19) 2.42(2) .
H(20) H(21) 2.41(2) .
H(20) H(23) 3.01(2) 2_555
H(21) O(2) 3.18(2) 2_455
H(21) N(1) 3.56(2) 2_455
H(21) C(7) 3.56(2) 2_455
H(21) C(8) 3.20(2) 2_455
H(21) C(20) 2.64(2) .
H(21) C(22) 2.11(2) .
H(21) C(23) 3.36(2) .
H(21) C(25) 3.39(2) .
H(21) C(26) 2.11(2) .
H(21) H(4) 3.43(2) 4_654
H(21) H(6) 3.19(2) 2_455
H(21) H(7) 2.43(2) 2_455
H(21) H(11) 3.41(3) 2_455
H(21) H(20) 2.41(2) .
H(21) H(22) 2.42(2) .
H(21) H(25) 3.12(2) 2_455
H(22) C(4) 2.92(2) 4_654
H(22) C(5) 3.59(2) 4_654
H(22) C(10) 3.53(2) 4_654
H(22) C(17) 2.99(2) 2_455
H(22) C(18) 2.99(2) 2_455
H(22) C(19) 3.01(2) 2_455
H(22) C(20) 3.00(2) 2_455
H(22) C(21) 2.04(2) .
H(22) C(23) 2.051(19) .
H(22) C(24) 3.27(2) .
H(22) C(25) 2.95(2) 2_455
H(22) C(26) 3.30(2) .
H(22) C(26) 2.96(2) 2_455
H(22) H(3) 2.38(3) 4_654
H(22) H(4) 3.13(2) 4_654
H(22) H(21) 2.42(2) .
H(22) H(23) 2.35(2) .
H(22) H(25) 3.37(2) 2_455
H(23) C(7) 3.297(19) .
H(23) C(16) 3.241(18) 3_645
H(23) C(19) 3.547(19) 2_455
H(23) C(20) 3.122(19) 2_455
H(23) C(21) 3.288(18) .
H(23) C(22) 2.083(18) .
H(23) C(24) 2.067(19) .
H(23) C(25) 3.335(19) .
H(23) H(2) 3.22(2) 4_654
H(23) H(3) 3.01(2) 4_654
H(23) H(6) 2.83(2) .
H(23) H(11) 3.01(3) 1_455
H(23) H(15) 2.74(2) 3_645
H(23) H(16) 2.95(2) 3_645
H(23) H(17) 3.52(3) 3_645
H(23) H(20) 3.01(2) 2_455
H(23) H(22) 2.35(2) .
H(23) H(24) 2.41(2) .
H(24) O(1) 2.841(18) .
H(24) N(1) 2.590(18) .
H(24) C(8) 3.227(18) .
H(24) C(12) 2.829(18) .
H(24) C(14) 3.242(18) 1_455
H(24) C(15) 2.585(18) .
H(24) C(17) 2.711(18) .
H(24) C(22) 3.357(18) .
H(24) C(23) 2.095(18) .
H(24) C(25) 2.117(18) .
H(24) C(26) 3.370(18) .
H(24) H(4) 3.46(2) 3_655
H(24) H(7) 2.76(2) .
H(24) H(11) 2.43(3) 1_455
H(24) H(12) 3.25(3) 1_455
H(24) H(14) 2.19(2) .
H(24) H(23) 2.41(2) .
H(24) H(25) 3.21(2) .
H(25) O(1) 3.03(2) .
H(25) O(2) 2.14(2) .
H(25) C(5) 3.04(2) 3_755
H(25) C(6) 3.13(2) 3_755
H(25) C(11) 2.48(2) .
H(25) C(12) 1.92(2) .
H(25) C(13) 3.19(2) .
H(25) C(14) 3.45(2) .
H(25) C(15) 2.08(2) .
H(25) C(16) 2.83(2) .
H(25) C(17) 2.74(2) .
H(25) C(18) 3.51(2) .
H(25) C(25) 3.45(2) .
H(25) H(4) 2.96(3) 3_755
H(25) H(5) 3.11(3) 3_755
H(25) H(7) 2.91(2) .
H(25) H(10) 2.83(2) .
H(25) H(14) 2.82(2) .
H(25) H(16) 3.10(2) .
H(25) H(17) 2.75(3) .
H(25) H(21) 3.12(2) 2_555
H(25) H(22) 3.37(2) 2_555
H(25) H(24) 3.21(2) .

loop_
_geom_torsion_atom_site_label_1
_geom_torsion_atom_site_label_2
_geom_torsion_atom_site_label_3
_geom_torsion_atom_site_label_4
_geom_torsion
C(14) O(2) C(11) C(1) -63.02(16)
C(14) O(2) C(11) C(12) 176.39(12)
C(14) O(2) C(11) C(13) 64.27(17)
C(12) N(1) C(15) C(16) 88.88(17)
C(12) N(1) C(15) C(17) -143.70(14)
C(15) N(1) C(12) O(1) 11.5(2)
C(15) N(1) C(12) C(11) -164.42(13)
C(2) C(1) C(9) C(8) -178.17(15)
C(2) C(1) C(9) C(10) 0.9(2)
C(9) C(1) C(2) C(3) -2.7(2)
C(2) C(1) C(11) O(2) 125.59(15)
C(2) C(1) C(11) C(12) -116.29(15)
C(2) C(1) C(11) C(13) -0.06(15)
C(11) C(1) C(2) C(3) 177.41(15)
C(9) C(1) C(11) O(2) -54.27(18)
C(9) C(1) C(11) C(12) 63.85(17)
C(9) C(1) C(11) C(13) -179.92(14)
C(11) C(1) C(9) C(8) 1.7(2)
C(11) C(1) C(9) C(10) -179.21(13)
C(1) C(2) C(3) C(4) 1.1(2)
C(2) C(3) C(4) C(10) 2.4(2)
C(3) C(4) C(10) C(5) 175.38(16)
C(3) C(4) C(10) C(9) -4.1(2)
C(6) C(5) C(10) C(4) -179.59(15)
C(6) C(5) C(10) C(9) -0.1(2)
C(10) C(5) C(6) C(7) -2.1(2)
C(5) C(6) C(7) C(8) 2.3(2)
C(6) C(7) C(8) C(9) -0.2(2)
C(7) C(8) C(9) C(1) 177.18(15)
C(7) C(8) C(9) C(10) -1.9(2)
C(1) C(9) C(10) C(4) 2.4(2)
C(1) C(9) C(10) C(5) -177.07(14)
C(8) C(9) C(10) C(4) -178.42(14)
C(8) C(9) C(10) C(5) 2.1(2)
O(2) C(11) C(12) O(1) 162.76(13)
O(2) C(11) C(12) N(1) -21.27(17)
C(1) C(11) C(12) O(1) 40.99(19)
C(1) C(11) C(12) N(1) -143.05(13)
C(13) C(11) C(12) O(1) -80.87(17)
C(13) C(11) C(12) N(1) 95.09(15)
N(1) C(15) C(17) C(18) -111.50(16)
N(1) C(15) C(17) C(25) 70.71(17)
C(16) C(15) C(17) C(18) 13.2(2)
C(16) C(15) C(17) C(25) -164.63(14)
C(15) C(17) C(18) C(19) -176.50(15)
C(15) C(17) C(25) C(24) -5.1(2)
C(15) C(17) C(25) C(26) 176.51(13)
C(18) C(17) C(25) C(24) 177.05(15)
C(18) C(17) C(25) C(26) -1.3(2)
C(25) C(17) C(18) C(19) 1.3(2)
C(17) C(18) C(19) C(20) 0.2(2)
C(18) C(19) C(20) C(26) -1.6(2)
C(19) C(20) C(26) C(21) -176.45(16)
C(19) C(20) C(26) C(25) 1.5(2)
C(22) C(21) C(26) C(20) 178.04(16)
C(22) C(21) C(26) C(25) 0.1(2)
C(26) C(21) C(22) C(23) 0.1(2)
C(21) C(22) C(23) C(24) 0.07(19)
C(22) C(23) C(24) C(25) -0.5(2)
C(23) C(24) C(25) C(17) -177.68(15)
C(23) C(24) C(25) C(26) 0.7(2)
C(17) C(25) C(26) C(20) -0.03(17)
C(17) C(25) C(26) C(21) 177.96(14)
C(24) C(25) C(26) C(20) -178.51(14)
C(24) C(25) C(26) C(21) -0.5(2)
